data_2313015
loop_
_publ_author_name
'Ouabane, Hajar'
'Massera, Chiara'
'Guerrab, Walid'
'Alsubari, Abdulsalam'
'Mague, Joel T.'
'Ramli, Youssef'

_publ_section_title
;
 Synthesis, crystal structure and Hirshfeld surface analysis of
 2-(2,5-dioxo-4,4-di-phenyl-imidazolidin-1-yl)-<i>N</i>-(4-fluoro-phen-yl)acetamide
 (phenytoin analog).
;
_journal_coeditor_code VM2332
_journal_issue 'Pt 7'
_journal_name_full 'Acta crystallographica. Section E, Crystallographic communications'
_journal_page_first 840
_journal_page_last 844
_journal_paper_doi 10.1107/S2056989026006201
_journal_volume 82
_journal_year 2026
_chemical_formula_iupac 'C23 H18 F N3 O3'
_chemical_formula_moiety 'C23 H18 F N3 O3'
_chemical_formula_sum 'C23 H18 F N3 O3'
_chemical_formula_weight 403.40
_chemical_name_systematic
;
2-(2,5-Dioxo-4,4-diphenylimidazolidin-1-yl)-<i>N</i>-(4-fluorophenyl)acetamide
;
_space_group_crystal_system monoclinic
_space_group_IT_number 14
_space_group_name_Hall '-P 2ybc'
_space_group_name_H-M_alt 'P 1 21/c 1'
_atom_sites_solution_hydrogens mixed
_atom_sites_solution_primary dual
_atom_sites_solution_secondary difmap
_audit_creation_method SHELXL-2019/3
_cell_angle_alpha 90
_cell_angle_beta 104.355(9)
_cell_angle_gamma 90
_cell_formula_units_Z 4
_cell_length_a 9.583(3)
_cell_length_b 21.151(5)
_cell_length_c 9.825(2)
_cell_measurement_reflns_used 745
_cell_measurement_temperature 200(2)
_cell_measurement_theta_max 68.520
_cell_measurement_theta_min 4.180
_cell_volume 1929.3(9)
_computing_cell_refinement
;
SAINT V8.38A (Bruker, 2016)
;
_computing_data_collection
;
APEX3 (Bruker, 2016)
;
_computing_data_reduction
;
SAINT V8.38A (Bruker, 2016)
;
_computing_molecular_graphics
;
<i>DIAMOND</i> (Brandenburg & Putz, 2012)
;
_computing_publication_material '<i>SHELXTL</i> (Sheldrick, 2008)'
_computing_structure_refinement
;
<i>SHELXL2019/3</i> (Sheldrick, 2015b)
;
_computing_structure_solution
;
<i>SHELXT2018/2</i> (Sheldrick, 2015a)
;
_diffrn_ambient_temperature 200(2)
_diffrn_measured_fraction_theta_full 0.992
_diffrn_measured_fraction_theta_max 0.992
_diffrn_measurement_device_type 'Bruker D8 Venture PhotonII'
_diffrn_measurement_method 'phi & omega scan'
_diffrn_radiation_monochromator graphite
_diffrn_radiation_type CuK\a
_diffrn_radiation_wavelength 1.54178
_diffrn_reflns_av_R_equivalents 0.0430
_diffrn_reflns_av_unetI/netI 0.0346
_diffrn_reflns_limit_h_max 11
_diffrn_reflns_limit_h_min -11
_diffrn_reflns_limit_k_max 25
_diffrn_reflns_limit_k_min -25
_diffrn_reflns_limit_l_max 11
_diffrn_reflns_limit_l_min -10
_diffrn_reflns_number 16290
_diffrn_reflns_theta_full 68.520
_diffrn_reflns_theta_max 68.520
_diffrn_reflns_theta_min 4.180
_diffrn_source 'fine-focus sealed tube'
_exptl_absorpt_coefficient_mu 0.831
_exptl_absorpt_correction_T_max 0.7531
_exptl_absorpt_correction_T_min 0.6100
_exptl_absorpt_correction_type multi-scan
_exptl_absorpt_process_details
;
(SADABS; Krause <i>et al.</i>,  2015)
;
_exptl_crystal_colour colourless
_exptl_crystal_density_diffrn 1.389
_exptl_crystal_density_method 'not measured'
_exptl_crystal_description prismatic
_exptl_crystal_F_000 840
_exptl_crystal_size_max 0.14
_exptl_crystal_size_mid 0.12
_exptl_crystal_size_min 0.09
_refine_diff_density_max 0.217
_refine_diff_density_min -0.197
_refine_ls_extinction_coef 0.0059(5)
_refine_ls_extinction_expression Fc^*^=kFc[1+0.001xFc^2^\l^3^/sin(2\q)]^-1/4^
_refine_ls_extinction_method
;
<i>SHELXL-2019/3</i> (L\"ubben <i>et al.</i>, 2015b)
;
_refine_ls_goodness_of_fit_ref 1.044
_refine_ls_hydrogen_treatment mixed
_refine_ls_matrix_type full
_refine_ls_number_parameters 280
_refine_ls_number_reflns 3527
_refine_ls_number_restraints 2
_refine_ls_restrained_S_all 1.044
_refine_ls_R_factor_all 0.0397
_refine_ls_R_factor_gt 0.0383
_refine_ls_shift/su_max 0.001
_refine_ls_shift/su_mean 0.000
_refine_ls_structure_factor_coef Fsqd
_refine_ls_weighting_details 'w=1/[\s^2^(Fo^2^)+(0.0521P)^2^+0.4940P] where P=(Fo^2^+2Fc^2^)/3'
_refine_ls_weighting_scheme calc
_refine_ls_wR_factor_gt 0.1006
_refine_ls_wR_factor_ref 0.1024
_reflns_number_gt 3340
_reflns_number_total 3527
_reflns_threshold_expression 'I > 2\s(I)'
_cod_data_source_file vm2332.cif
_cod_data_source_block I
_cod_original_cell_volume 1929.2(9)
_cod_original_sg_symbol_H-M 'P 21/c'
_cod_database_code 2313015
_shelx_space_group_comment
;
The symmetry employed for this shelxl refinement is uniquely defined
by the following loop, which should always be used as a source of
symmetry information in preference to the above space-group names.
They are only intended as comments.
;

loop_
_space_group_symop_operation_xyz
'x, y, z'
'-x, y+1/2, -z+1/2'
'-x, -y, -z'
'x, -y-1/2, z-1/2'

loop_
_atom_site_type_symbol
_atom_site_label
_atom_site_fract_x
_atom_site_fract_y
_atom_site_fract_z
_atom_site_U_iso_or_equiv
_atom_site_adp_type
_atom_site_calc_flag
_atom_site_occupancy
_atom_site_disorder_assembly
_atom_site_disorder_group
N N1 0.59592(11) 0.56102(5) 0.93246(10) 0.0294(2) Uani d 1 . .
N N2 0.55093(11) 0.65769(4) 0.99651(10) 0.0293(2) Uani d 1 . .
N N3 0.26313(11) 0.76434(5) 1.02613(10) 0.0329(2) Uani d 1 . .
O O1 0.66903(11) 0.71876(4) 0.86682(10) 0.0399(2) Uani d 1 . .
O O2 0.45097(10) 0.57242(4) 1.08624(9) 0.0343(2) Uani d 1 . .
O O3 0.32384(10) 0.72223(4) 0.83500(8) 0.0389(2) Uani d 1 . .
F F1 -0.22620(11) 0.90330(7) 0.79317(13) 0.0827(4) Uani d 1 . .
C C1 0.63048(13) 0.66793(5) 0.90015(12) 0.0294(3) Uani d 1 . .
C C2 0.52504(12) 0.59313(5) 1.01160(11) 0.0273(3) Uani d 1 . .
C C3 0.65601(13) 0.60209(5) 0.84200(12) 0.0281(3) Uani d 1 . .
C C4 0.56788(13) 0.59940(5) 0.68856(12) 0.0290(3) Uani d 1 . .
C C5 0.61639(14) 0.63309(6) 0.58776(13) 0.0351(3) Uani d 1 . .
H H5 0.703801 0.656307 0.614259 0.042 Uiso calc 1 . .
C C6 0.53795(16) 0.63295(6) 0.44892(14) 0.0417(3) Uani d 1 . .
H H6 0.570978 0.656650 0.380929 0.050 Uiso calc 1 . .
C C7 0.41212(16) 0.59860(7) 0.40885(14) 0.0443(3) Uani d 1 . .
H H7 0.358480 0.598570 0.313532 0.053 Uiso calc 1 . .
C C8 0.36454(16) 0.56424(7) 0.50807(15) 0.0469(3) Uani d 1 . .
H H8 0.278588 0.540073 0.480525 0.056 Uiso calc 1 . .
C C9 0.44159(15) 0.56479(7) 0.64792(14) 0.0392(3) Uani d 1 . .
H H9 0.407649 0.541407 0.715790 0.047 Uiso calc 1 . .
C C10 0.81371(13) 0.58587(6) 0.85289(12) 0.0302(3) Uani d 1 . .
C C11 0.84269(15) 0.52560(7) 0.81017(14) 0.0408(3) Uani d 1 . .
H H11 0.765407 0.496999 0.776413 0.049 Uiso calc 1 . .
C C12 0.98215(17) 0.50666(8) 0.81608(16) 0.0501(4) Uani d 1 . .
H H12 1.000474 0.465387 0.786526 0.060 Uiso calc 1 . .
C C13 1.09465(16) 0.54816(9) 0.86523(17) 0.0532(4) Uani d 1 . .
H H13 1.190757 0.535595 0.869216 0.064 Uiso calc 1 . .
C C14 1.06728(16) 0.60748(8) 0.90821(19) 0.0563(4) Uani d 1 . .
H H14 1.145121 0.635690 0.942874 0.068 Uiso calc 1 . .
C C15 0.92694(15) 0.62706(7) 0.90184(16) 0.0437(3) Uani d 1 . .
H H15 0.909242 0.668487 0.930978 0.052 Uiso calc 1 . .
C C16 0.48547(13) 0.70686(5) 1.06182(12) 0.0311(3) Uani d 1 . .
H H16A 0.554874 0.741958 1.090658 0.037 Uiso calc 1 . .
H H16B 0.461651 0.689884 1.147225 0.037 Uiso calc 1 . .
C C17 0.34876(13) 0.73197(5) 0.96152(12) 0.0288(3) Uani d 1 . .
C C18 0.13455(13) 0.79778(6) 0.96256(13) 0.0343(3) Uani d 1 . .
C C19 0.05425(16) 0.78569(8) 0.82658(15) 0.0493(4) Uani d 1 . .
H H19 0.083336 0.753542 0.771945 0.059 Uiso calc 1 . .
C C20 -0.06887(17) 0.82104(10) 0.77136(17) 0.0598(4) Uani d 1 . .
H H20 -0.124894 0.813180 0.678686 0.072 Uiso calc 1 . .
C C21 -0.10874(16) 0.86712(9) 0.85115(18) 0.0556(4) Uani d 1 . .
C C22 -0.03462(17) 0.87877(8) 0.98676(18) 0.0542(4) Uani d 1 . .
H H22 -0.066397 0.910180 1.041330 0.065 Uiso calc 1 . .
C C23 0.08855(15) 0.84336(7) 1.04252(15) 0.0427(3) Uani d 1 . .
H H23 0.141664 0.850554 1.136552 0.051 Uiso calc 1 . .
H H3N 0.2951(15) 0.7691(7) 1.1191(10) 0.037(4) Uiso d 1 . .
H H1N 0.5852(16) 0.5190(4) 0.9197(15) 0.040(4) Uiso d 1 . .

loop_
_atom_site_aniso_label
_atom_site_aniso_U_11
_atom_site_aniso_U_22
_atom_site_aniso_U_33
_atom_site_aniso_U_12
_atom_site_aniso_U_13
_atom_site_aniso_U_23
N1 0.0402(6) 0.0224(5) 0.0288(5) -0.0026(4) 0.0147(4) 0.0005(4)
N2 0.0386(5) 0.0247(5) 0.0259(5) -0.0008(4) 0.0108(4) -0.0011(4)
N3 0.0385(6) 0.0382(6) 0.0206(5) 0.0041(4) 0.0051(4) -0.0012(4)
O1 0.0535(6) 0.0260(4) 0.0447(5) -0.0050(4) 0.0208(4) 0.0012(4)
O2 0.0436(5) 0.0319(4) 0.0317(4) -0.0037(4) 0.0178(4) -0.0001(3)
O3 0.0448(5) 0.0499(5) 0.0212(4) 0.0000(4) 0.0069(4) -0.0045(4)
F1 0.0465(6) 0.1175(10) 0.0852(8) 0.0338(6) 0.0184(5) 0.0446(7)
C1 0.0353(6) 0.0269(6) 0.0259(5) -0.0017(4) 0.0076(5) 0.0003(4)
C2 0.0317(6) 0.0270(6) 0.0223(5) -0.0017(4) 0.0047(4) 0.0004(4)
C3 0.0350(6) 0.0245(6) 0.0269(6) -0.0026(4) 0.0114(5) 0.0011(4)
C4 0.0336(6) 0.0272(6) 0.0276(6) 0.0038(4) 0.0103(5) -0.0017(4)
C5 0.0400(7) 0.0338(6) 0.0330(6) 0.0023(5) 0.0123(5) 0.0039(5)
C6 0.0551(8) 0.0413(7) 0.0303(6) 0.0084(6) 0.0136(6) 0.0059(5)
C7 0.0534(8) 0.0481(8) 0.0280(6) 0.0085(6) 0.0036(6) -0.0055(5)
C8 0.0442(8) 0.0553(9) 0.0384(7) -0.0066(6) 0.0050(6) -0.0104(6)
C9 0.0420(7) 0.0440(7) 0.0329(6) -0.0069(5) 0.0120(5) -0.0032(5)
C10 0.0339(6) 0.0331(6) 0.0242(5) 0.0001(5) 0.0085(5) 0.0042(4)
C11 0.0393(7) 0.0404(7) 0.0417(7) 0.0036(5) 0.0085(6) -0.0046(6)
C12 0.0489(8) 0.0540(9) 0.0486(8) 0.0167(7) 0.0143(7) 0.0020(7)
C13 0.0370(7) 0.0713(11) 0.0535(9) 0.0098(7) 0.0154(6) 0.0191(8)
C14 0.0370(8) 0.0626(10) 0.0686(10) -0.0095(7) 0.0115(7) 0.0096(8)
C15 0.0404(7) 0.0402(7) 0.0512(8) -0.0073(6) 0.0126(6) 0.0010(6)
C16 0.0402(7) 0.0292(6) 0.0234(5) 0.0018(5) 0.0068(5) -0.0039(4)
C17 0.0373(6) 0.0270(6) 0.0227(6) -0.0046(5) 0.0084(5) -0.0011(4)
C18 0.0343(6) 0.0398(7) 0.0295(6) 0.0002(5) 0.0091(5) 0.0054(5)
C19 0.0445(8) 0.0668(10) 0.0337(7) 0.0048(7) 0.0041(6) 0.0004(6)
C20 0.0420(8) 0.0949(13) 0.0386(8) 0.0055(8) 0.0024(6) 0.0153(8)
C21 0.0348(7) 0.0773(11) 0.0569(9) 0.0136(7) 0.0152(7) 0.0293(8)
C22 0.0470(8) 0.0601(9) 0.0605(10) 0.0145(7) 0.0229(7) 0.0091(7)
C23 0.0408(7) 0.0502(8) 0.0383(7) 0.0063(6) 0.0122(6) 0.0020(6)

loop_
_atom_type_symbol
_atom_type_description
_atom_type_scat_dispersion_real
_atom_type_scat_dispersion_imag
_atom_type_scat_source
C C 0.0181 0.0091 'International Tables Vol C Tables 4.2.6.8 and 6.1.1.4'
H H 0.0000 0.0000 'International Tables Vol C Tables 4.2.6.8 and 6.1.1.4'
N N 0.0311 0.0180 'International Tables Vol C Tables 4.2.6.8 and 6.1.1.4'
O O 0.0492 0.0322 'International Tables Vol C Tables 4.2.6.8 and 6.1.1.4'
F F 0.0727 0.0534 'International Tables Vol C Tables 4.2.6.8 and 6.1.1.4'

loop_
_geom_angle_atom_site_label_1
_geom_angle_atom_site_label_2
_geom_angle_atom_site_label_3
_geom_angle_site_symmetry_1
_geom_angle_site_symmetry_3
_geom_angle
_geom_angle_publ_flag
C2 N1 C3 . . 112.69(9) ?
C2 N1 H1N . . 121.7(10) ?
C3 N1 H1N . . 123.5(10) ?
C1 N2 C2 . . 111.71(9) ?
C1 N2 C16 . . 124.72(10) ?
C2 N2 C16 . . 123.13(10) ?
C17 N3 C18 . . 127.57(10) ?
C17 N3 H3N . . 116.5(10) ?
C18 N3 H3N . . 115.6(10) ?
O1 C1 N2 . . 125.96(11) ?
O1 C1 C3 . . 127.86(10) ?
N2 C1 C3 . . 106.16(9) ?
O2 C2 N1 . . 128.42(11) ?
O2 C2 N2 . . 123.86(10) ?
N1 C2 N2 . . 107.72(9) ?
N1 C3 C10 . . 110.89(9) ?
N1 C3 C4 . . 111.83(9) ?
C10 C3 C4 . . 110.75(9) ?
N1 C3 C1 . . 100.86(9) ?
C10 C3 C1 . . 114.87(10) ?
C4 C3 C1 . . 107.27(9) ?
C9 C4 C5 . . 119.20(11) ?
C9 C4 C3 . . 122.07(10) ?
C5 C4 C3 . . 118.73(11) ?
C6 C5 C4 . . 120.33(12) ?
C6 C5 H5 . . 119.8 ?
C4 C5 H5 . . 119.8 ?
C7 C6 C5 . . 120.34(12) ?
C7 C6 H6 . . 119.8 ?
C5 C6 H6 . . 119.8 ?
C6 C7 C8 . . 119.62(13) ?
C6 C7 H7 . . 120.2 ?
C8 C7 H7 . . 120.2 ?
C7 C8 C9 . . 120.42(13) ?
C7 C8 H8 . . 119.8 ?
C9 C8 H8 . . 119.8 ?
C4 C9 C8 . . 120.09(12) ?
C4 C9 H9 . . 120.0 ?
C8 C9 H9 . . 120.0 ?
C15 C10 C11 . . 118.98(12) ?
C15 C10 C3 . . 124.11(11) ?
C11 C10 C3 . . 116.91(11) ?
C12 C11 C10 . . 121.05(13) ?
C12 C11 H11 . . 119.5 ?
C10 C11 H11 . . 119.5 ?
C13 C12 C11 . . 119.55(14) ?
C13 C12 H12 . . 120.2 ?
C11 C12 H12 . . 120.2 ?
C14 C13 C12 . . 119.83(14) ?
C14 C13 H13 . . 120.1 ?
C12 C13 H13 . . 120.1 ?
C13 C14 C15 . . 120.98(15) ?
C13 C14 H14 . . 119.5 ?
C15 C14 H14 . . 119.5 ?
C10 C15 C14 . . 119.61(14) ?
C10 C15 H15 . . 120.2 ?
C14 C15 H15 . . 120.2 ?
N2 C16 C17 . . 111.19(9) ?
N2 C16 H16A . . 109.4 ?
C17 C16 H16A . . 109.4 ?
N2 C16 H16B . . 109.4 ?
C17 C16 H16B . . 109.4 ?
H16A C16 H16B . . 108.0 ?
O3 C17 N3 . . 125.30(11) ?
O3 C17 C16 . . 121.16(11) ?
N3 C17 C16 . . 113.55(10) ?
C23 C18 C19 . . 119.71(13) ?
C23 C18 N3 . . 117.41(11) ?
C19 C18 N3 . . 122.87(12) ?
C20 C19 C18 . . 119.39(15) ?
C20 C19 H19 . . 120.3 ?
C18 C19 H19 . . 120.3 ?
C21 C20 C19 . . 119.50(15) ?
C21 C20 H20 . . 120.3 ?
C19 C20 H20 . . 120.3 ?
C20 C21 F1 . . 118.75(16) ?
C20 C21 C22 . . 122.47(14) ?
F1 C21 C22 . . 118.78(16) ?
C21 C22 C23 . . 118.15(15) ?
C21 C22 H22 . . 120.9 ?
C23 C22 H22 . . 120.9 ?
C18 C23 C22 . . 120.71(14) ?
C18 C23 H23 . . 119.6 ?
C22 C23 H23 . . 119.6 ?

loop_
_geom_bond_atom_site_label_1
_geom_bond_atom_site_label_2
_geom_bond_site_symmetry_2
_geom_bond_distance
_geom_bond_publ_flag
N1 C2 . 1.3375(15) ?
N1 C3 . 1.4594(14) ?
N1 H1N . 0.899(9) ?
N2 C1 . 1.3719(15) ?
N2 C2 . 1.4023(15) ?
N2 C16 . 1.4445(15) ?
N3 C17 . 1.3428(16) ?
N3 C18 . 1.4238(16) ?
N3 H3N . 0.895(9) ?
O1 C1 . 1.2081(15) ?
O2 C2 . 1.2213(14) ?
O3 C17 . 1.2237(14) ?
F1 C21 . 1.3635(18) ?
C1 C3 . 1.5477(16) ?
C3 C10 . 1.5273(17) ?
C3 C4 . 1.5355(16) ?
C4 C9 . 1.3859(18) ?
C4 C5 . 1.3903(17) ?
C5 C6 . 1.3846(19) ?
C5 H5 . 0.9500 ?
C6 C7 . 1.379(2) ?
C6 H6 . 0.9500 ?
C7 C8 . 1.381(2) ?
C7 H7 . 0.9500 ?
C8 C9 . 1.389(2) ?
C8 H8 . 0.9500 ?
C9 H9 . 0.9500 ?
C10 C15 . 1.3817(19) ?
C10 C11 . 1.3915(18) ?
C11 C12 . 1.383(2) ?
C11 H11 . 0.9500 ?
C12 C13 . 1.381(2) ?
C12 H12 . 0.9500 ?
C13 C14 . 1.370(3) ?
C13 H13 . 0.9500 ?
C14 C15 . 1.394(2) ?
C14 H14 . 0.9500 ?
C15 H15 . 0.9500 ?
C16 C17 . 1.5263(17) ?
C16 H16A . 0.9900 ?
C16 H16B . 0.9900 ?
C18 C23 . 1.3829(19) ?
C18 C19 . 1.3902(19) ?
C19 C20 . 1.388(2) ?
C19 H19 . 0.9500 ?
C20 C21 . 1.363(3) ?
C20 H20 . 0.9500 ?
C21 C22 . 1.368(3) ?
C22 C23 . 1.391(2) ?
C22 H22 . 0.9500 ?
C23 H23 . 0.9500 ?

loop_
_geom_hbond_atom_site_label_D
_geom_hbond_atom_site_label_H
_geom_hbond_atom_site_label_A
_geom_hbond_site_symmetry_A
_geom_hbond_distance_DH
_geom_hbond_distance_HA
_geom_hbond_distance_DA
_geom_hbond_angle_DHA
_geom_hbond_publ_flag
C19 H19 O3 . 0.95 2.33 2.894(2) 118 yes
N3 H3N O3 4_576 0.894(10) 2.078(10) 2.9590(10) 168.0(10) yes
N1 H1N O2 3_667 0.900(9) 1.963(9) 2.8570(10) 172.0(10) yes

loop_
_geom_torsion_atom_site_label_1
_geom_torsion_atom_site_label_2
_geom_torsion_atom_site_label_3
_geom_torsion_atom_site_label_4
_geom_torsion_site_symmetry_1
_geom_torsion_site_symmetry_2
_geom_torsion_site_symmetry_3
_geom_torsion_site_symmetry_4
_geom_torsion
_geom_torsion_publ_flag
C2 N2 C1 O1 . . . . -179.64(12) ?
C16 N2 C1 O1 . . . . 7.82(19) ?
C2 N2 C1 C3 . . . . 1.79(13) ?
C16 N2 C1 C3 . . . . -170.76(10) ?
C3 N1 C2 O2 . . . . 171.70(11) ?
C3 N1 C2 N2 . . . . -8.92(13) ?
C1 N2 C2 O2 . . . . -176.40(11) ?
C16 N2 C2 O2 . . . . -3.72(17) ?
C1 N2 C2 N1 . . . . 4.19(13) ?
C16 N2 C2 N1 . . . . 176.87(10) ?
C2 N1 C3 C10 . . . . 131.58(10) ?
C2 N1 C3 C4 . . . . -104.27(11) ?
C2 N1 C3 C1 . . . . 9.47(12) ?
O1 C1 C3 N1 . . . . 175.05(12) ?
N2 C1 C3 N1 . . . . -6.41(11) ?
O1 C1 C3 C10 . . . . 55.76(16) ?
N2 C1 C3 C10 . . . . -125.70(10) ?
O1 C1 C3 C4 . . . . -67.82(16) ?
N2 C1 C3 C4 . . . . 110.72(10) ?
N1 C3 C4 C9 . . . . 4.11(15) ?
C10 C3 C4 C9 . . . . 128.35(12) ?
C1 C3 C4 C9 . . . . -105.58(12) ?
N1 C3 C4 C5 . . . . -176.21(10) ?
C10 C3 C4 C5 . . . . -51.97(14) ?
C1 C3 C4 C5 . . . . 74.09(13) ?
C9 C4 C5 C6 . . . . 1.19(18) ?
C3 C4 C5 C6 . . . . -178.49(11) ?
C4 C5 C6 C7 . . . . -1.04(19) ?
C5 C6 C7 C8 . . . . 0.0(2) ?
C6 C7 C8 C9 . . . . 0.9(2) ?
C5 C4 C9 C8 . . . . -0.33(19) ?
C3 C4 C9 C8 . . . . 179.34(12) ?
C7 C8 C9 C4 . . . . -0.7(2) ?
N1 C3 C10 C15 . . . . -117.55(13) ?
C4 C3 C10 C15 . . . . 117.68(13) ?
C1 C3 C10 C15 . . . . -4.02(16) ?
N1 C3 C10 C11 . . . . 62.50(13) ?
C4 C3 C10 C11 . . . . -62.27(13) ?
C1 C3 C10 C11 . . . . 176.03(10) ?
C15 C10 C11 C12 . . . . 0.0(2) ?
C3 C10 C11 C12 . . . . 179.94(12) ?
C10 C11 C12 C13 . . . . 0.0(2) ?
C11 C12 C13 C14 . . . . 0.3(2) ?
C12 C13 C14 C15 . . . . -0.7(2) ?
C11 C10 C15 C14 . . . . -0.3(2) ?
C3 C10 C15 C14 . . . . 179.70(13) ?
C13 C14 C15 C10 . . . . 0.7(2) ?
C1 N2 C16 C17 . . . . 77.06(14) ?
C2 N2 C16 C17 . . . . -94.66(13) ?
C18 N3 C17 O3 . . . . -5.5(2) ?
C18 N3 C17 C16 . . . . 174.72(11) ?
N2 C16 C17 O3 . . . . -17.08(15) ?
N2 C16 C17 N3 . . . . 162.72(10) ?
C17 N3 C18 C23 . . . . -160.05(12) ?
C17 N3 C18 C19 . . . . 21.0(2) ?
C23 C18 C19 C20 . . . . 2.0(2) ?
N3 C18 C19 C20 . . . . -179.05(14) ?
C18 C19 C20 C21 . . . . 0.2(2) ?
C19 C20 C21 F1 . . . . 177.08(15) ?
C19 C20 C21 C22 . . . . -2.4(3) ?
C20 C21 C22 C23 . . . . 2.2(3) ?
F1 C21 C22 C23 . . . . -177.26(14) ?
C19 C18 C23 C22 . . . . -2.2(2) ?
N3 C18 C23 C22 . . . . 178.81(13) ?
C21 C22 C23 C18 . . . . 0.1(2) ?
